data_4070325
loop_
_publ_author_name
'Azerraf, Clarite'
'Gelman, Dmitri'

_publ_section_title
;
 New Shapes of PC(sp3)P Pincer Complexes
;
_journal_issue 22
_journal_name_full Organometallics
_journal_page_first 6578
_journal_paper_doi 10.1021/om900723s
_journal_volume 28
_journal_year 2009
_chemical_formula_moiety 'C34 H39 Cl O2 P2 Ru'
_chemical_formula_sum 'C34 H39 Cl O2 P2 Ru'
_chemical_formula_weight 678.11
_chemical_name_systematic
; 
 ? 
;
_space_group_IT_number 14
_symmetry_cell_setting monoclinic
_symmetry_space_group_name_Hall '-P 2yn'
_symmetry_space_group_name_H-M 'P 1 21/n 1'
_atom_sites_solution_hydrogens geom
_atom_sites_solution_primary direct
_atom_sites_solution_secondary difmap
_audit_creation_method SHELXL-97
_cell_angle_alpha 90.00
_cell_angle_beta 91.6140(10)
_cell_angle_gamma 90.00
_cell_formula_units_Z 4
_cell_length_a 10.4228(9)
_cell_length_b 11.7909(10)
_cell_length_c 25.298(2)
_cell_measurement_temperature 295(1)
_cell_volume 3107.7(4)
_computing_cell_refinement 'Bruker SMART'
_computing_data_collection 'Bruker SMART'
_computing_data_reduction 'Bruker SAINT'
_computing_molecular_graphics 'Bruker SHELXTL'
_computing_publication_material 'Bruker SHELXTL'
_computing_structure_refinement 'SHELXL-97 (Sheldrick, 1997)'
_computing_structure_solution 'SHELXS-97 (Sheldrick, 1990)'
_diffrn_ambient_temperature 295(1)
_diffrn_measured_fraction_theta_full 0.994
_diffrn_measured_fraction_theta_max 0.994
_diffrn_measurement_device_type 'CCD area detector'
_diffrn_measurement_method 'phi and omega scans'
_diffrn_radiation_monochromator graphite
_diffrn_radiation_source 'fine-focus sealed tube'
_diffrn_radiation_type MoK\a
_diffrn_radiation_wavelength 0.71073
_diffrn_reflns_av_R_equivalents 0.0299
_diffrn_reflns_av_sigmaI/netI 0.0241
_diffrn_reflns_limit_h_max 13
_diffrn_reflns_limit_h_min -13
_diffrn_reflns_limit_k_max 15
_diffrn_reflns_limit_k_min -15
_diffrn_reflns_limit_l_max 32
_diffrn_reflns_limit_l_min -32
_diffrn_reflns_number 33045
_diffrn_reflns_theta_full 27.00
_diffrn_reflns_theta_max 27.00
_diffrn_reflns_theta_min 2.13
_exptl_absorpt_coefficient_mu 0.723
_exptl_absorpt_correction_type none
_exptl_crystal_colour colorless
_exptl_crystal_density_diffrn 1.449
_exptl_crystal_density_method 'not measured'
_exptl_crystal_description shapeless
_exptl_crystal_F_000 1400
_exptl_crystal_size_max 0.24
_exptl_crystal_size_mid 0.22
_exptl_crystal_size_min 0.16
_refine_diff_density_max 1.007
_refine_diff_density_min -0.643
_refine_diff_density_rms 0.087
_refine_ls_extinction_method none
_refine_ls_goodness_of_fit_ref 1.273
_refine_ls_hydrogen_treatment constr
_refine_ls_matrix_type full
_refine_ls_number_parameters 369
_refine_ls_number_reflns 6736
_refine_ls_number_restraints 0
_refine_ls_restrained_S_all 1.273
_refine_ls_R_factor_all 0.0597
_refine_ls_R_factor_gt 0.0562
_refine_ls_shift/su_max 0.001
_refine_ls_shift/su_mean 0.000
_refine_ls_structure_factor_coef Fsqd
_refine_ls_weighting_details 'calc w=1/[\s^2^(Fo^2^)+(0.0342P)^2^+7.4862P] where P=(Fo^2^+2Fc^2^)/3'
_refine_ls_weighting_scheme calc
_refine_ls_wR_factor_gt 0.1282
_refine_ls_wR_factor_ref 0.1298
_reflns_number_gt 6290
_reflns_number_total 6736
_reflns_threshold_expression >2sigma(I)
_cod_data_source_file om900723s_si_002.cif
_cod_data_source_block klarit1m
_cod_depositor_comments
;
The following automatic conversions were performed:

'_symmetry_cell_setting' value 'Monoclinic' changed to 'monoclinic'
according to /home/saulius/struct/CIF-dictionaries/cif_core.dic
dictionary named 'cif_core.dic' version 2.4.2 from 2011-04-26.

Automatic conversion script
Id: cif_fix_values 1715 2011-07-08 13:25:40Z adriana 
;
_cod_original_cell_volume 3107.8(4)
_cod_original_sg_symbol_H-M P2(1)/n
_cod_database_code 4070325

loop_
_symmetry_equiv_pos_as_xyz
'x, y, z'
'-x+1/2, y+1/2, -z+1/2'
'-x, -y, -z'
'x-1/2, -y-1/2, z-1/2'

loop_
_atom_site_label
_atom_site_type_symbol
_atom_site_fract_x
_atom_site_fract_y
_atom_site_fract_z
_atom_site_U_iso_or_equiv
_atom_site_adp_type
_atom_site_occupancy
_atom_site_symmetry_multiplicity
_atom_site_calc_flag
_atom_site_refinement_flags
C1 C 0.5354(4) 0.6651(3) 0.64654(16) 0.0342(8) Uani 1 1 d .
C2 C 0.5300(4) 0.4633(3) 0.69372(18) 0.0389(9) Uani 1 1 d .
H2 H 0.5278 0.3892 0.7111 0.047 Uiso 1 1 calc R
C3 C 0.5330(4) 0.6669(3) 0.70742(16) 0.0337(8) Uani 1 1 d .
C4 C 0.5179(4) 0.7645(3) 0.73722(16) 0.0351(9) Uani 1 1 d .
C5 C 0.5135(4) 0.7555(4) 0.79266(17) 0.0408(10) Uani 1 1 d .
H5 H 0.5021 0.8202 0.8130 0.049 Uiso 1 1 calc R
C6 C 0.5261(4) 0.6506(4) 0.81702(17) 0.0434(10) Uani 1 1 d .
H6 H 0.5286 0.6459 0.8537 0.052 Uiso 1 1 calc R
C7 C 0.5348(4) 0.5532(4) 0.78704(17) 0.0398(9) Uani 1 1 d .
H7 H 0.5399 0.4826 0.8034 0.048 Uiso 1 1 calc R
C8 C 0.5360(4) 0.5615(3) 0.73243(17) 0.0359(9) Uani 1 1 d .
C9 C 0.6409(4) 0.5807(3) 0.63026(16) 0.0344(8) Uani 1 1 d .
C10 C 0.7234(4) 0.5984(3) 0.58912(16) 0.0363(9) Uani 1 1 d .
C11 C 0.8040(5) 0.5096(4) 0.57361(19) 0.0477(11) Uani 1 1 d .
H11 H 0.8585 0.5200 0.5455 0.057 Uiso 1 1 calc R
C12 C 0.8026(5) 0.4072(4) 0.59975(19) 0.0490(11) Uani 1 1 d .
H12 H 0.8576 0.3495 0.5897 0.059 Uiso 1 1 calc R
C13 C 0.7204(5) 0.3895(4) 0.64065(19) 0.0454(10) Uani 1 1 d .
H13 H 0.7199 0.3200 0.6581 0.054 Uiso 1 1 calc R
C14 C 0.6390(4) 0.4747(3) 0.65566(17) 0.0383(9) Uani 1 1 d .
C15 C 0.4133(4) 0.5923(3) 0.63281(17) 0.0373(9) Uani 1 1 d .
C16 C 0.3115(5) 0.6175(4) 0.59813(19) 0.0474(11) Uani 1 1 d .
H16 H 0.3112 0.6854 0.5795 0.057 Uiso 1 1 calc R
C17 C 0.2099(5) 0.5416(5) 0.5911(2) 0.0540(12) Uani 1 1 d .
H17 H 0.1415 0.5600 0.5683 0.065 Uiso 1 1 calc R
C18 C 0.2096(5) 0.4397(5) 0.6176(2) 0.0543(13) Uani 1 1 d .
H18 H 0.1412 0.3898 0.6126 0.065 Uiso 1 1 calc R
C19 C 0.3103(5) 0.4113(4) 0.65146(19) 0.0474(11) Uani 1 1 d .
H19 H 0.3104 0.3423 0.6693 0.057 Uiso 1 1 calc R
C20 C 0.4115(4) 0.4864(4) 0.65879(17) 0.0410(10) Uani 1 1 d .
C21 C 0.3275(4) 0.9309(4) 0.7047(2) 0.0474(11) Uani 1 1 d .
H21 H 0.3120 0.9484 0.7418 0.057 Uiso 1 1 calc R
C22 C 0.2396(5) 0.8343(5) 0.6893(3) 0.0639(15) Uani 1 1 d .
H22A H 0.1525 0.8550 0.6960 0.096 Uiso 1 1 calc R
H22B H 0.2625 0.7683 0.7097 0.096 Uiso 1 1 calc R
H22C H 0.2479 0.8179 0.6524 0.096 Uiso 1 1 calc R
C23 C 0.2986(6) 1.0394(5) 0.6729(3) 0.0743(19) Uani 1 1 d .
H23A H 0.3136 1.0259 0.6361 0.111 Uiso 1 1 calc R
H23B H 0.3535 1.0995 0.6855 0.111 Uiso 1 1 calc R
H23C H 0.2105 1.0607 0.6771 0.111 Uiso 1 1 calc R
C24 C 0.5860(5) 1.0068(4) 0.74041(18) 0.0435(10) Uani 1 1 d .
H24 H 0.6619 0.9693 0.7561 0.052 Uiso 1 1 calc R
C25 C 0.5125(6) 1.0562(5) 0.7869(2) 0.0634(15) Uani 1 1 d .
H25A H 0.5692 1.1028 0.8081 0.095 Uiso 1 1 calc R
H25B H 0.4805 0.9955 0.8080 0.095 Uiso 1 1 calc R
H25C H 0.4420 1.1011 0.7735 0.095 Uiso 1 1 calc R
C26 C 0.6364(5) 1.1039(4) 0.7073(2) 0.0536(12) Uani 1 1 d .
H26A H 0.5659 1.1409 0.6892 0.080 Uiso 1 1 calc R
H26B H 0.6946 1.0747 0.6819 0.080 Uiso 1 1 calc R
H26C H 0.6806 1.1574 0.7299 0.080 Uiso 1 1 calc R
C27 C 0.6569(6) 0.7133(4) 0.49000(17) 0.0519(12) Uani 1 1 d .
H27 H 0.7190 0.6640 0.4729 0.062 Uiso 1 1 calc R
C28 C 0.5282(7) 0.6542(5) 0.4875(2) 0.0718(17) Uani 1 1 d .
H28A H 0.4622 0.7066 0.4970 0.108 Uiso 1 1 calc R
H28B H 0.5294 0.5914 0.5116 0.108 Uiso 1 1 calc R
H28C H 0.5112 0.6270 0.4522 0.108 Uiso 1 1 calc R
C29 C 0.6501(7) 0.8244(5) 0.4590(2) 0.0743(18) Uani 1 1 d .
H29A H 0.6213 0.8093 0.4233 0.111 Uiso 1 1 calc R
H29B H 0.7337 0.8586 0.4589 0.111 Uiso 1 1 calc R
H29C H 0.5910 0.8751 0.4754 0.111 Uiso 1 1 calc R
C30 C 0.8888(5) 0.7795(5) 0.5537(2) 0.0544(12) Uani 1 1 d .
H30 H 0.9328 0.7456 0.5846 0.065 Uiso 1 1 calc R
C31 C 0.9577(6) 0.7325(6) 0.5051(3) 0.0740(18) Uani 1 1 d .
H31A H 0.9216 0.7662 0.4735 0.111 Uiso 1 1 calc R
H31B H 0.9469 0.6517 0.5035 0.111 Uiso 1 1 calc R
H31C H 1.0475 0.7503 0.5081 0.111 Uiso 1 1 calc R
C32 C 0.9142(7) 0.9062(5) 0.5576(3) 0.0776(19) Uani 1 1 d .
H32A H 1.0049 0.9200 0.5563 0.116 Uiso 1 1 calc R
H32B H 0.8826 0.9344 0.5904 0.116 Uiso 1 1 calc R
H32C H 0.8712 0.9443 0.5286 0.116 Uiso 1 1 calc R
C33 C 0.6391(5) 0.9870(4) 0.59518(18) 0.0484(11) Uani 1 1 d .
C34 C 0.4416(5) 0.8606(4) 0.57603(19) 0.0470(11) Uani 1 1 d .
Cl1 Cl 0.77897(10) 0.81531(9) 0.67572(4) 0.0410(2) Uani 1 1 d .
O1 O 0.6606(5) 1.0732(3) 0.57764(17) 0.0738(12) Uani 1 1 d .
O2 O 0.3550(4) 0.8828(4) 0.54950(17) 0.0711(11) Uani 1 1 d .
P1 P 0.49884(11) 0.89544(9) 0.70032(4) 0.0356(2) Uani 1 1 d .
P2 P 0.71513(12) 0.73773(9) 0.55845(4) 0.0396(3) Uani 1 1 d .
Ru1 Ru 0.58679(3) 0.83856(3) 0.618644(13) 0.03402(11) Uani 1 1 d .

loop_
_atom_site_aniso_label
_atom_site_aniso_U_11
_atom_site_aniso_U_22
_atom_site_aniso_U_33
_atom_site_aniso_U_23
_atom_site_aniso_U_13
_atom_site_aniso_U_12
C1 0.040(2) 0.0272(19) 0.035(2) 0.0000(16) 0.0042(16) 0.0033(16)
C2 0.047(2) 0.0213(18) 0.049(2) 0.0037(17) 0.0089(19) -0.0045(16)
C3 0.036(2) 0.0284(19) 0.037(2) 0.0012(16) 0.0045(16) -0.0028(16)
C4 0.040(2) 0.0287(19) 0.037(2) 0.0035(16) 0.0075(17) -0.0014(16)
C5 0.045(2) 0.038(2) 0.040(2) -0.0011(18) 0.0102(19) -0.0056(19)
C6 0.050(3) 0.046(3) 0.035(2) 0.0068(19) 0.0053(18) 0.000(2)
C7 0.039(2) 0.036(2) 0.044(2) 0.0114(18) 0.0051(18) -0.0021(18)
C8 0.037(2) 0.030(2) 0.040(2) 0.0040(17) 0.0052(17) -0.0010(17)
C9 0.038(2) 0.0270(19) 0.038(2) 0.0006(16) 0.0018(17) -0.0008(16)
C10 0.047(2) 0.029(2) 0.033(2) 0.0036(16) 0.0036(17) 0.0025(17)
C11 0.055(3) 0.044(3) 0.045(2) 0.002(2) 0.015(2) 0.009(2)
C12 0.058(3) 0.036(2) 0.053(3) -0.002(2) 0.011(2) 0.015(2)
C13 0.056(3) 0.027(2) 0.053(3) 0.0034(19) 0.004(2) 0.0054(19)
C14 0.046(2) 0.0237(19) 0.045(2) -0.0002(17) 0.0058(19) -0.0008(17)
C15 0.042(2) 0.032(2) 0.038(2) -0.0051(17) 0.0039(17) -0.0004(17)
C16 0.047(3) 0.047(3) 0.048(3) -0.007(2) 0.002(2) 0.003(2)
C17 0.044(3) 0.065(3) 0.053(3) -0.014(2) -0.004(2) 0.000(2)
C18 0.051(3) 0.062(3) 0.051(3) -0.021(2) 0.012(2) -0.017(2)
C19 0.055(3) 0.039(2) 0.049(3) -0.009(2) 0.015(2) -0.009(2)
C20 0.048(2) 0.035(2) 0.041(2) -0.0063(18) 0.0128(19) -0.0010(19)
C21 0.045(2) 0.040(2) 0.058(3) 0.004(2) 0.015(2) 0.005(2)
C22 0.047(3) 0.056(3) 0.089(4) -0.007(3) 0.008(3) 0.004(2)
C23 0.054(3) 0.057(3) 0.113(5) 0.024(3) 0.019(3) 0.022(3)
C24 0.055(3) 0.031(2) 0.045(2) -0.0015(18) 0.007(2) -0.0023(19)
C25 0.091(4) 0.044(3) 0.056(3) -0.013(2) 0.025(3) -0.010(3)
C26 0.066(3) 0.039(2) 0.056(3) -0.003(2) 0.015(2) -0.013(2)
C27 0.080(4) 0.045(3) 0.030(2) 0.0003(19) 0.009(2) 0.012(2)
C28 0.105(5) 0.065(4) 0.046(3) -0.006(3) -0.007(3) -0.013(3)
C29 0.111(5) 0.065(4) 0.047(3) 0.024(3) 0.004(3) 0.013(4)
C30 0.054(3) 0.054(3) 0.056(3) 0.005(2) 0.017(2) 0.001(2)
C31 0.077(4) 0.071(4) 0.075(4) -0.001(3) 0.038(3) 0.004(3)
C32 0.080(4) 0.061(4) 0.094(5) -0.001(3) 0.036(4) -0.019(3)
C33 0.070(3) 0.034(2) 0.042(2) 0.0076(19) 0.007(2) 0.002(2)
C34 0.057(3) 0.038(2) 0.046(2) 0.0047(19) -0.003(2) 0.006(2)
Cl1 0.0440(6) 0.0349(5) 0.0443(6) 0.0021(4) 0.0024(4) -0.0018(4)
O1 0.108(3) 0.042(2) 0.072(3) 0.0177(19) 0.014(2) -0.007(2)
O2 0.078(3) 0.061(2) 0.072(3) 0.012(2) -0.025(2) 0.009(2)
P1 0.0426(6) 0.0256(5) 0.0390(6) 0.0015(4) 0.0093(4) 0.0030(4)
P2 0.0540(7) 0.0316(5) 0.0337(5) 0.0043(4) 0.0105(5) 0.0032(5)
Ru1 0.0448(2) 0.02510(17) 0.03235(17) 0.00399(12) 0.00488(13) 0.00367(13)

loop_
_atom_type_symbol
_atom_type_description
_atom_type_scat_dispersion_real
_atom_type_scat_dispersion_imag
_atom_type_scat_source
C C 0.0033 0.0016 'International Tables Vol C Tables 4.2.6.8 and 6.1.1.4'
H H 0.0000 0.0000 'International Tables Vol C Tables 4.2.6.8 and 6.1.1.4'
O O 0.0106 0.0060 'International Tables Vol C Tables 4.2.6.8 and 6.1.1.4'
P P 0.1023 0.0942 'International Tables Vol C Tables 4.2.6.8 and 6.1.1.4'
Cl Cl 0.1484 0.1585 'International Tables Vol C Tables 4.2.6.8 and 6.1.1.4'
Ru Ru -1.2594 0.8363 'International Tables Vol C Tables 4.2.6.8 and 6.1.1.4'

loop_
_geom_angle_atom_site_label_1
_geom_angle_atom_site_label_2
_geom_angle_atom_site_label_3
_geom_angle
C3 C1 C9 107.8(3)
C3 C1 C15 101.2(3)
C9 C1 C15 99.6(3)
C3 C1 Ru1 108.3(2)
C9 C1 Ru1 109.0(3)
C15 C1 Ru1 129.2(3)
C14 C2 C8 108.9(3)
C14 C2 C20 103.0(4)
C8 C2 C20 104.9(3)
C14 C2 H2 113.1
C8 C2 H2 113.1
C20 C2 H2 113.1
C4 C3 C8 119.6(4)
C4 C3 C1 124.0(4)
C8 C3 C1 116.1(3)
C3 C4 C5 119.1(4)
C3 C4 P1 116.1(3)
C5 C4 P1 124.8(3)
C6 C5 C4 120.3(4)
C6 C5 H5 119.8
C4 C5 H5 119.8
C7 C6 C5 120.3(4)
C7 C6 H6 119.8
C5 C6 H6 119.8
C6 C7 C8 119.5(4)
C6 C7 H7 120.3
C8 C7 H7 120.3
C7 C8 C3 120.9(4)
C7 C8 C2 126.1(4)
C3 C8 C2 112.8(4)
C10 C9 C14 119.7(4)
C10 C9 C1 124.3(4)
C14 C9 C1 115.5(4)
C9 C10 C11 119.1(4)
C9 C10 P2 115.7(3)
C11 C10 P2 125.2(3)
C12 C11 C10 120.3(4)
C12 C11 H11 119.8
C10 C11 H11 119.8
C11 C12 C13 120.6(4)
C11 C12 H12 119.7
C13 C12 H12 119.7
C14 C13 C12 119.8(4)
C14 C13 H13 120.1
C12 C13 H13 120.1
C13 C14 C9 120.4(4)
C13 C14 C2 126.1(4)
C9 C14 C2 112.9(4)
C16 C15 C20 117.6(4)
C16 C15 C1 128.6(4)
C20 C15 C1 113.8(4)
C15 C16 C17 120.5(5)
C15 C16 H16 119.8
C17 C16 H16 119.8
C18 C17 C16 120.7(5)
C18 C17 H17 119.7
C16 C17 H17 119.7
C17 C18 C19 120.2(5)
C17 C18 H18 119.9
C19 C18 H18 119.9
C18 C19 C20 119.5(5)
C18 C19 H19 120.3
C20 C19 H19 120.3
C19 C20 C15 121.5(4)
C19 C20 C2 124.4(4)
C15 C20 C2 114.0(4)
C22 C21 C23 112.7(5)
C22 C21 P1 113.4(3)
C23 C21 P1 109.5(3)
C22 C21 H21 107.0
C23 C21 H21 107.0
P1 C21 H21 107.0
C21 C22 H22A 109.5
C21 C22 H22B 109.5
H22A C22 H22B 109.5
C21 C22 H22C 109.5
H22A C22 H22C 109.5
H22B C22 H22C 109.5
C21 C23 H23A 109.5
C21 C23 H23B 109.5
H23A C23 H23B 109.5
C21 C23 H23C 109.5
H23A C23 H23C 109.5
H23B C23 H23C 109.5
C26 C24 C25 108.9(4)
C26 C24 P1 113.4(3)
C25 C24 P1 115.7(4)
C26 C24 H24 106.0
C25 C24 H24 106.0
P1 C24 H24 106.0
C24 C25 H25A 109.5
C24 C25 H25B 109.5
H25A C25 H25B 109.5
C24 C25 H25C 109.5
H25A C25 H25C 109.5
H25B C25 H25C 109.5
C24 C26 H26A 109.5
C24 C26 H26B 109.5
H26A C26 H26B 109.5
C24 C26 H26C 109.5
H26A C26 H26C 109.5
H26B C26 H26C 109.5
C28 C27 C29 110.2(5)
C28 C27 P2 112.4(3)
C29 C27 P2 111.0(4)
C28 C27 H27 107.7
C29 C27 H27 107.7
P2 C27 H27 107.7
C27 C28 H28A 109.5
C27 C28 H28B 109.5
H28A C28 H28B 109.5
C27 C28 H28C 109.5
H28A C28 H28C 109.5
H28B C28 H28C 109.5
C27 C29 H29A 109.5
C27 C29 H29B 109.5
H29A C29 H29B 109.5
C27 C29 H29C 109.5
H29A C29 H29C 109.5
H29B C29 H29C 109.5
C32 C30 C31 108.7(5)
C32 C30 P2 114.8(4)
C31 C30 P2 115.3(4)
C32 C30 H30 105.7
C31 C30 H30 105.7
P2 C30 H30 105.7
C30 C31 H31A 109.5
C30 C31 H31B 109.5
H31A C31 H31B 109.5
C30 C31 H31C 109.5
H31A C31 H31C 109.5
H31B C31 H31C 109.5
C30 C32 H32A 109.5
C30 C32 H32B 109.5
H32A C32 H32B 109.5
C30 C32 H32C 109.5
H32A C32 H32C 109.5
H32B C32 H32C 109.5
O1 C33 Ru1 173.2(5)
O2 C34 Ru1 174.6(4)
C4 P1 C21 104.8(2)
C4 P1 C24 105.8(2)
C21 P1 C24 105.3(2)
C4 P1 Ru1 99.66(14)
C21 P1 Ru1 120.94(17)
C24 P1 Ru1 118.26(15)
C10 P2 C27 105.7(2)
C10 P2 C30 103.3(2)
C27 P2 C30 105.8(3)
C10 P2 Ru1 101.52(14)
C27 P2 Ru1 120.30(18)
C30 P2 Ru1 118.05(17)
C34 Ru1 C33 85.8(2)
C34 Ru1 C1 96.48(18)
C33 Ru1 C1 177.48(19)
C34 Ru1 P2 99.36(16)
C33 Ru1 P2 95.03(15)
C1 Ru1 P2 83.61(10)
C34 Ru1 P1 97.91(16)
C33 Ru1 P1 97.49(14)
C1 Ru1 P1 83.23(10)
P2 Ru1 P1 159.32(4)
C34 Ru1 Cl1 178.34(15)
C33 Ru1 Cl1 92.83(16)
C1 Ru1 Cl1 84.89(11)
P2 Ru1 Cl1 81.72(4)
P1 Ru1 Cl1 81.28(4)

loop_
_geom_bond_atom_site_label_1
_geom_bond_atom_site_label_2
_geom_bond_distance
C1 C3 1.541(6)
C1 C9 1.548(5)
C1 C15 1.566(6)
C1 Ru1 2.234(4)
C2 C14 1.516(6)
C2 C8 1.516(6)
C2 C20 1.522(6)
C2 H2 0.9800
C3 C4 1.387(6)
C3 C8 1.395(5)
C4 C5 1.409(6)
C4 P1 1.812(4)
C5 C6 1.386(6)
C5 H5 0.9300
C6 C7 1.381(6)
C6 H6 0.9300
C7 C8 1.385(6)
C7 H7 0.9300
C9 C10 1.385(6)
C9 C14 1.405(6)
C10 C11 1.405(6)
C10 P2 1.818(4)
C11 C12 1.377(7)
C11 H11 0.9300
C12 C13 1.378(7)
C12 H12 0.9300
C13 C14 1.376(6)
C13 H13 0.9300
C15 C16 1.389(6)
C15 C20 1.412(6)
C16 C17 1.395(7)
C16 H16 0.9300
C17 C18 1.375(8)
C17 H17 0.9300
C18 C19 1.378(7)
C18 H18 0.9300
C19 C20 1.385(6)
C19 H19 0.9300
C21 C22 1.506(7)
C21 C23 1.537(7)
C21 P1 1.840(5)
C21 H21 0.9800
C22 H22A 0.9600
C22 H22B 0.9600
C22 H22C 0.9600
C23 H23A 0.9600
C23 H23B 0.9600
C23 H23C 0.9600
C24 C26 1.521(6)
C24 C25 1.535(6)
C24 P1 1.878(5)
C24 H24 0.9800
C25 H25A 0.9600
C25 H25B 0.9600
C25 H25C 0.9600
C26 H26A 0.9600
C26 H26B 0.9600
C26 H26C 0.9600
C27 C28 1.512(8)
C27 C29 1.527(7)
C27 P2 1.842(5)
C27 H27 0.9800
C28 H28A 0.9600
C28 H28B 0.9600
C28 H28C 0.9600
C29 H29A 0.9600
C29 H29B 0.9600
C29 H29C 0.9600
C30 C32 1.521(8)
C30 C31 1.543(7)
C30 P2 1.883(5)
C30 H30 0.9800
C31 H31A 0.9600
C31 H31B 0.9600
C31 H31C 0.9600
C32 H32A 0.9600
C32 H32B 0.9600
C32 H32C 0.9600
C33 O1 1.135(6)
C33 Ru1 1.931(5)
C34 O2 1.140(6)
C34 Ru1 1.851(5)
Cl1 Ru1 2.4514(11)
P1 Ru1 2.3804(11)
P2 Ru1 2.3740(11)
